data_4031978
loop_
_publ_author_name
'Vasilenko, Vladislav'
'Roth, Torsten'
'Blasius, Clemens K.'
'Intorp, Sebastian N.'
'Wadepohl, Hubert'
'Gade, Lutz H.'

_publ_section_title
;
 A modular approach to neutral P,N-ligands: synthesis and coordination
 chemistry.
;
_journal_name_full 'Beilstein journal of organic chemistry'
_journal_page_first 846
_journal_page_last 853
_journal_paper_doi 10.3762/bjoc.12.83
_journal_volume 12
_journal_year 2016
_chemical_formula_moiety 'C45 H57 N2 P Rh, 0.5(C7 H8), B F4, 0.5(C H2 Cl2)'
_chemical_formula_sum 'C49 H62 B Cl F4 N2 P Rh'
_chemical_formula_weight 935.14
_space_group_crystal_system triclinic
_space_group_IT_number 2
_space_group_name_Hall '-P 1'
_space_group_name_H-M_alt 'P -1'
_symmetry_cell_setting triclinic
_symmetry_Int_Tables_number 2
_symmetry_space_group_name_Hall '-P 1'
_symmetry_space_group_name_H-M 'P -1'
_atom_sites_solution_hydrogens mixed
_atom_sites_solution_primary iterative
_atom_sites_solution_secondary difmap
_audit_block_code ga_vv12
_audit_creation_date 2016-01-25
_audit_creation_method
;
Olex2 1.2
(compiled 2015.09.30 svn.r3233 for OlexSys, GUI svn.r5103)
;
_audit_update_record '25.01.2016 17:38:51 CET UTC+01:00  encif 1.38'
_cell_angle_alpha 107.751(13)
_cell_angle_beta 96.045(9)
_cell_angle_gamma 96.260(13)
_cell_formula_units_Z 4
_cell_length_a 10.903(4)
_cell_length_b 17.768(7)
_cell_length_c 24.913(9)
_cell_measurement_reflns_used 7874
_cell_measurement_temperature 100(2)
_cell_measurement_theta_max 32.22
_cell_measurement_theta_min 2.31
_cell_volume 4520(3)
_computing_cell_refinement
;
SAINT (see _computing_data_reduction). Includes estimated systematic errors
 of the unit cell constants from Monte Carlo simulations.
;
_computing_data_collection 'SMART-5.631 (Bruker AXS, 2003)'
_computing_data_reduction 'SAINT V8.34A (Bruker AXS, 1997-2013),SADABS-2014_4 (Sheldrick and Bruker AXS, 1997-2014)'
_computing_molecular_graphics 'Olex2 (Dolomanov et al., 2009)'
_computing_publication_material 'encif (Wadepohl, 2009-15); encifer 1.5 (CCDC, 2014)'
_computing_structure_refinement 'ShelXL (Sheldrick, 2015)'
_computing_structure_solution 'SUPERFLIP (Palatinus, 2007-2009)'
_diffrn_ambient_environment 'perfluoro polyether oil / N~2~'
_diffrn_ambient_temperature 100(1)
_diffrn_detector 'CCD plate'
_diffrn_detector_area_resol_mean 8.19
_diffrn_detector_type CCD-PXL-KAF2
_diffrn_measured_fraction_theta_full 1.000
_diffrn_measured_fraction_theta_max 0.930
_diffrn_measurement_device 'three-circle diffractometer'
_diffrn_measurement_device_type 'Bruker AXS Smart 1000'
_diffrn_measurement_method '\f- and \w-scans'
_diffrn_measurement_specimen_support 'polyimid foil'
_diffrn_radiation_monochromator graphite
_diffrn_radiation_probe x-ray
_diffrn_radiation_type MoK\a
_diffrn_radiation_wavelength 0.71073
_diffrn_reflns_av_R_equivalents 0.0376
_diffrn_reflns_av_unetI/netI 0.0368
_diffrn_reflns_Laue_measured_fraction_full 1.000
_diffrn_reflns_Laue_measured_fraction_max 0.930
_diffrn_reflns_limit_h_max 15
_diffrn_reflns_limit_h_min -15
_diffrn_reflns_limit_k_max 26
_diffrn_reflns_limit_k_min -26
_diffrn_reflns_limit_l_max 37
_diffrn_reflns_limit_l_min -37
_diffrn_reflns_number 117410
_diffrn_reflns_point_group_measured_fraction_full 1.000
_diffrn_reflns_point_group_measured_fraction_max 0.930
_diffrn_reflns_theta_full 25.242
_diffrn_reflns_theta_max 32.485
_diffrn_reflns_theta_min 0.868
_diffrn_source 'sealed X-Ray tube (Mo)'
_diffrn_source_type 'fine focus tube'
_diffrn_standards_number 0
_exptl_absorpt_coefficient_mu 0.525
_exptl_absorpt_correction_T_max 0.7464
_exptl_absorpt_correction_T_min 0.6974
_exptl_absorpt_correction_type multi-scan
_exptl_absorpt_process_details
;
multi-scan from symmetry-related measurements (Blessing 1995)
SADABS (see _computing_data_reduction)
;
_exptl_crystal_colour yellow
_exptl_crystal_density_diffrn 1.374
_exptl_crystal_description block
_exptl_crystal_F_000 1952
_exptl_crystal_size_max 0.220
_exptl_crystal_size_mid 0.200
_exptl_crystal_size_min 0.150
_refine_diff_density_max 2.207
_refine_diff_density_min -1.111
_refine_diff_density_rms 0.106
_refine_ls_extinction_method none
_refine_ls_goodness_of_fit_ref 1.029
_refine_ls_hydrogen_treatment mixed
_refine_ls_matrix_type full
_refine_ls_number_parameters 1096
_refine_ls_number_reflns 30412
_refine_ls_number_restraints 100
_refine_ls_restrained_S_all 1.032
_refine_ls_R_factor_all 0.0634
_refine_ls_R_factor_gt 0.0427
_refine_ls_shift/su_max 0.001
_refine_ls_shift/su_mean 0.000
_refine_ls_structure_factor_coef Fsqd
_refine_ls_weighting_details 'w=1/[\s^2^(Fo^2^)+(0.0465P)^2^+6.7591P] where P=(Fo^2^+2Fc^2^)/3'
_refine_ls_weighting_scheme calc
_refine_ls_wR_factor_gt 0.1030
_refine_ls_wR_factor_ref 0.1155
_reflns_Friedel_coverage 0.000
_reflns_number_gt 22684
_reflns_number_total 30412
_reflns_threshold_expression 'I > 2\s(I)'
_cod_data_source_file 1860-5397-12-83-S2.cif
_cod_data_source_block ga_vv12
_cod_depositor_comments 'Adding full bibliography for 4031975--4031986.cif.'
_cod_database_code 4031978
_audit_block_refno 2347
_audit_block_usercomment VV107
_shelx_space_group_comment
;
The symmetry employed for this shelxl refinement is uniquely defined
by the following loop, which should always be used as a source of
symmetry information in preference to the above space-group names.
They are only intended as comments.
;
_shelx_estimated_absorpt_t_max 0.925
_shelx_estimated_absorpt_t_min 0.893
_shelxl_version_number 2014/7
_olex2_refinement_description
;
1. Fixed Uiso
 At 1.2 times of:
  All C(H) groups, All C(H,H) groups
 At 1.5 times of:
  All C(H,H,H) groups
2. Restrained distances
 C99A-Cl1 \\sim C99A-Cl2 \\sim C99B-Cl1 \\sim C99B-Cl2
 with sigma of 0.02
 B1-F1 \\sim B1-F2 \\sim B1-F3 \\sim B1-F4 \\sim B51-F51 \\sim B51-F52 \\sim
B51-F53 \\sim B51-F54
 with sigma of 0.02
 F1-F2 \\sim F1-F3 \\sim F1-F4 \\sim F2-F3 \\sim F2-F4 \\sim F3-F4 \\sim
F51-F52 \\sim F51-F53 \\sim F51-F54 ~
 F52-F53 \\sim F52-F54 \\sim F53-F54
 with sigma of 0.02
3. Others
 Sof(C99B)=Sof(H99C)=Sof(H99D)=1-FVAR(1)
 Sof(C99A)=Sof(H99A)=Sof(H99B)=FVAR(1)
4.a Ternary CH refined with riding coordinates:
 C8(H8), C11(H11), C20(H20), C23(H23), C38(H38), C39(H39), C42(H42), C43(H43),
 C58(H58), C61(H61), C70(H70), C73(H73), C88(H88), C89(H89), C92(H92), C93(H93)
4.b Secondary CH2 refined with riding coordinates:
 C40(H40A,H40B), C41(H41A,H41B), C44(H44A,H44B), C45(H45A,H45B), C90(H90A,
 H90B), C91(H91A,H91B), C94(H94A,H94B), C95(H95A,H95B), C99A(H99A,H99B),
 C99B(H99C,H99D)
4.c Aromatic/amide H refined with riding coordinates:
 C4(H4), C5(H5), C6(H6), C16(H16), C17(H17), C18(H18), C27(H27), C28(H28),
 C29(H29), C30(H30), C31(H31), C33(H33), C34(H34), C35(H35), C36(H36), C37(H37),
  C54(H54), C55(H55), C56(H56), C66(H66), C67(H67), C68(H68), C77(H77),
 C78(H78), C79(H79), C80(H80), C81(H81), C83(H83), C84(H84), C85(H85), C86(H86),
  C87(H87), C102(H102), C103(H103), C104(H104), C105(H105), C106(H106)
4.d Idealised Me refined as rotating group:
 C9(H9A,H9B,H9C), C10(H10A,H10B,H10C), C12(H12A,H12B,H12C), C13(H13A,H13B,
 H13C), C21(H21A,H21B,H21C), C22(H22A,H22B,H22C), C24(H24A,H24B,H24C), C25(H25A,
 H25B,H25C), C59(H59A,H59B,H59C), C60(H60A,H60B,H60C), C62(H62A,H62B,H62C),
 C63(H63A,H63B,H63C), C71(H71A,H71B,H71C), C72(H72A,H72B,H72C), C74(H74A,H74B,
 H74C), C75(H75A,H75B,H75C), C107(H10D,H10E,H10F)
;
_olex2_submission_special_instructions 'No special instructions were received'

loop_
_symmetry_equiv_pos_as_xyz
'x, y, z'
'-x, -y, -z'

loop_
_atom_site_label
_atom_site_type_symbol
_atom_site_fract_x
_atom_site_fract_y
_atom_site_fract_z
_atom_site_U_iso_or_equiv
_atom_site_adp_type
_atom_site_occupancy
_atom_site_site_symmetry_order
_atom_site_calc_flag
_atom_site_refinement_flags_posn
_atom_site_refinement_flags_occupancy
_atom_site_disorder_assembly
_atom_site_disorder_group
Rh1 Rh 0.96585(2) 0.34027(2) 0.10407(2) 0.00843(4) Uani 1 1 d . . . .
P1 P 0.93880(4) 0.30912(3) 0.00868(2) 0.00801(8) Uani 1 1 d . . . .
N1 N 0.91906(15) 0.21595(9) 0.08266(7) 0.0103(3) Uani 1 1 d . . . .
N2 N 0.89867(15) 0.20478(9) -0.01332(7) 0.0096(3) Uani 1 1 d . . . .
C1 C 0.89827(17) 0.17270(11) 0.02955(8) 0.0102(3) Uani 1 1 d . . . .
H1 H 0.884(2) 0.1159(15) 0.0179(11) 0.012 Uiso 1 1 d R . . .
C2 C 0.91709(18) 0.17515(11) 0.12443(8) 0.0113(3) Uani 1 1 d . . . .
C3 C 0.80739(19) 0.16641(12) 0.14804(9) 0.0148(4) Uani 1 1 d . . . .
C4 C 0.8124(2) 0.13468(13) 0.19301(9) 0.0197(4) Uani 1 1 d . . . .
H4 H 0.7393 0.1272 0.2095 0.024 Uiso 1 1 calc R . . .
C5 C 0.9218(2) 0.11401(13) 0.21386(9) 0.0216(4) Uani 1 1 d . . . .
H5 H 0.9244 0.0953 0.2458 0.026 Uiso 1 1 calc R . . .
C6 C 1.0275(2) 0.12046(12) 0.18841(9) 0.0173(4) Uani 1 1 d . . . .
H6 H 1.1014 0.1045 0.2024 0.021 Uiso 1 1 calc R . . .
C7 C 1.02756(19) 0.14988(12) 0.14256(8) 0.0142(4) Uani 1 1 d . . . .
C8 C 0.6870(2) 0.18841(14) 0.12468(9) 0.0189(4) Uani 1 1 d . . . .
H8 H 0.7096 0.2346 0.1108 0.023 Uiso 1 1 calc R . . .
C9 C 0.6174(2) 0.11915(17) 0.07374(11) 0.0297(5) Uani 1 1 d . . . .
H9A H 0.6709 0.1056 0.0440 0.045 Uiso 1 1 calc GR . . .
H9B H 0.5411 0.1350 0.0587 0.045 Uiso 1 1 calc GR . . .
H9C H 0.5955 0.0725 0.0859 0.045 Uiso 1 1 calc GR . . .
C10 C 0.5996(2) 0.21414(16) 0.16921(11) 0.0280(5) Uani 1 1 d . . . .
H10A H 0.5658 0.1678 0.1794 0.042 Uiso 1 1 calc GR . . .
H10B H 0.5310 0.2360 0.1534 0.042 Uiso 1 1 calc GR . . .
H10C H 0.6463 0.2551 0.2033 0.042 Uiso 1 1 calc GR . . .
C11 C 1.1408(2) 0.15111(13) 0.11103(9) 0.0176(4) Uani 1 1 d . . . .
H11 H 1.1075 0.1353 0.0696 0.021 Uiso 1 1 calc R . . .
C12 C 1.2186(2) 0.23357(14) 0.12674(11) 0.0247(5) Uani 1 1 d . . . .
H12A H 1.1658 0.2714 0.1191 0.037 Uiso 1 1 calc GR . . .
H12B H 1.2870 0.2306 0.1040 0.037 Uiso 1 1 calc GR . . .
H12C H 1.2530 0.2516 0.1673 0.037 Uiso 1 1 calc GR . . .
C13 C 1.2244(2) 0.09019(15) 0.11778(11) 0.0261(5) Uani 1 1 d . . . .
H13A H 1.2641 0.1056 0.1575 0.039 Uiso 1 1 calc GR . . .
H13B H 1.2888 0.0886 0.0930 0.039 Uiso 1 1 calc GR . . .
H13C H 1.1741 0.0373 0.1072 0.039 Uiso 1 1 calc GR . . .
C14 C 0.89077(18) 0.15383(11) -0.07177(8) 0.0113(3) Uani 1 1 d . . . .
C15 C 0.77685(19) 0.13664(12) -0.10815(8) 0.0134(3) Uani 1 1 d . . . .
C16 C 0.7764(2) 0.09634(13) -0.16583(9) 0.0178(4) Uani 1 1 d . . . .
H16 H 0.7010 0.0858 -0.1916 0.021 Uiso 1 1 calc R . . .
C17 C 0.8832(2) 0.07150(13) -0.18633(9) 0.0198(4) Uani 1 1 d . . . .
H17 H 0.8816 0.0454 -0.2259 0.024 Uiso 1 1 calc R . . .
C18 C 0.9925(2) 0.08474(12) -0.14899(9) 0.0170(4) Uani 1 1 d . . . .
H18 H 1.0645 0.0653 -0.1631 0.020 Uiso 1 1 calc R . . .
C19 C 0.99956(19) 0.12597(11) -0.09107(8) 0.0130(3) Uani 1 1 d . . . .
C20 C 0.65340(18) 0.15249(12) -0.08722(9) 0.0147(4) Uani 1 1 d . . . .
H20 H 0.6716 0.1875 -0.0465 0.018 Uiso 1 1 calc R . . .
C21 C 0.5770(2) 0.07349(14) -0.08946(11) 0.0224(4) Uani 1 1 d . . . .
H21A H 0.5558 0.0387 -0.1291 0.034 Uiso 1 1 calc GR . . .
H21B H 0.5002 0.0843 -0.0732 0.034 Uiso 1 1 calc GR . . .
H21C H 0.6262 0.0470 -0.0675 0.034 Uiso 1 1 calc GR . . .
C22 C 0.5771(2) 0.19493(14) -0.12089(10) 0.0217(4) Uani 1 1 d . . . .
H22A H 0.6266 0.2452 -0.1193 0.033 Uiso 1 1 calc GR . . .
H22B H 0.5009 0.2061 -0.1043 0.033 Uiso 1 1 calc GR . . .
H22C H 0.5550 0.1606 -0.1606 0.033 Uiso 1 1 calc GR . . .
C23 C 1.11952(19) 0.13346(12) -0.05163(9) 0.0148(4) Uani 1 1 d . . . .
H23 H 1.1144 0.1729 -0.0138 0.018 Uiso 1 1 calc R . . .
C24 C 1.1300(2) 0.05216(13) -0.04328(10) 0.0214(4) Uani 1 1 d . . . .
H24A H 1.0561 0.0349 -0.0283 0.032 Uiso 1 1 calc GR . . .
H24B H 1.2048 0.0570 -0.0162 0.032 Uiso 1 1 calc GR . . .
H24C H 1.1357 0.0127 -0.0799 0.032 Uiso 1 1 calc GR . . .
C25 C 1.2366(2) 0.16183(14) -0.07323(11) 0.0220(4) Uani 1 1 d . . . .
H25A H 1.2490 0.1207 -0.1079 0.033 Uiso 1 1 calc GR . . .
H25B H 1.3092 0.1715 -0.0439 0.033 Uiso 1 1 calc GR . . .
H25C H 1.2267 0.2114 -0.0816 0.033 Uiso 1 1 calc GR . . .
C26 C 0.80384(17) 0.34623(11) -0.01723(8) 0.0104(3) Uani 1 1 d . . . .
C27 C 0.80330(18) 0.38712(11) -0.05705(8) 0.0123(3) Uani 1 1 d . . . .
H27 H 0.8749 0.3932 -0.0749 0.015 Uiso 1 1 calc R . . .
C28 C 0.69727(19) 0.41901(12) -0.07053(9) 0.0151(4) Uani 1 1 d . . . .
H28 H 0.6967 0.4465 -0.0978 0.018 Uiso 1 1 calc R . . .
C29 C 0.59271(19) 0.41085(13) -0.04440(9) 0.0166(4) Uani 1 1 d . . . .
H29 H 0.5202 0.4316 -0.0544 0.020 Uiso 1 1 calc R . . .
C30 C 0.59411(19) 0.37218(13) -0.00344(9) 0.0171(4) Uani 1 1 d . . . .
H30 H 0.5231 0.3674 0.0150 0.021 Uiso 1 1 calc R . . .
C31 C 0.69915(18) 0.34067(12) 0.01031(8) 0.0141(4) Uani 1 1 d . . . .
H31 H 0.7003 0.3150 0.0387 0.017 Uiso 1 1 calc R . . .
C32 C 1.05876(17) 0.32639(11) -0.03245(8) 0.0098(3) Uani 1 1 d . . . .
C33 C 1.03839(18) 0.30650(12) -0.09207(8) 0.0119(3) Uani 1 1 d . . . .
H33 H 0.9602 0.2785 -0.1130 0.014 Uiso 1 1 calc R . . .
C34 C 1.13288(19) 0.32784(13) -0.12030(9) 0.0156(4) Uani 1 1 d . . . .
H34 H 1.1198 0.3134 -0.1607 0.019 Uiso 1 1 calc R . . .
C35 C 1.24689(19) 0.37035(13) -0.08954(9) 0.0176(4) Uani 1 1 d . . . .
H35 H 1.3099 0.3871 -0.1088 0.021 Uiso 1 1 calc R . . .
C36 C 1.26813(18) 0.38807(12) -0.03105(9) 0.0158(4) Uani 1 1 d . . . .
H36 H 1.3465 0.4160 -0.0103 0.019 Uiso 1 1 calc R . . .
C37 C 1.17540(17) 0.36521(12) -0.00226(8) 0.0127(3) Uani 1 1 d . . . .
H37 H 1.1915 0.3760 0.0378 0.015 Uiso 1 1 calc R . . .
C38 C 0.9045(2) 0.37366(13) 0.19119(9) 0.0207(4) Uani 1 1 d . . . .
H38 H 0.8420 0.3318 0.1963 0.025 Uiso 1 1 calc R . . .
C39 C 1.0242(2) 0.35893(13) 0.19726(8) 0.0208(4) Uani 1 1 d . . . .
H39 H 1.0334 0.3086 0.2063 0.025 Uiso 1 1 calc R . . .
C40 C 1.1406(3) 0.42061(14) 0.21592(10) 0.0274(5) Uani 1 1 d . . . .
H40A H 1.2134 0.3938 0.2049 0.033 Uiso 1 1 calc R . . .
H40B H 1.1534 0.4438 0.2580 0.033 Uiso 1 1 calc R . . .
C41 C 1.1352(2) 0.48833(13) 0.19001(10) 0.0221(4) Uani 1 1 d . . . .
H41A H 1.0929 0.5299 0.2141 0.026 Uiso 1 1 calc R . . .
H41B H 1.2213 0.5130 0.1903 0.026 Uiso 1 1 calc R . . .
C42 C 1.06701(19) 0.46067(11) 0.12950(9) 0.0151(4) Uani 1 1 d . . . .
H42 H 1.1201 0.4701 0.1011 0.018 Uiso 1 1 calc R . . .
C43 C 0.94147(19) 0.46295(11) 0.11465(8) 0.0141(4) Uani 1 1 d . . . .
H43 H 0.9217 0.4742 0.0780 0.017 Uiso 1 1 calc R . . .
C44 C 0.8495(2) 0.48653(13) 0.15534(10) 0.0203(4) Uani 1 1 d . . . .
H44A H 0.7641 0.4658 0.1344 0.024 Uiso 1 1 calc R . . .
H44B H 0.8577 0.5456 0.1695 0.024 Uiso 1 1 calc R . . .
C45 C 0.8657(2) 0.45601(14) 0.20643(10) 0.0243(5) Uani 1 1 d . . . .
H45A H 0.9295 0.4939 0.2365 0.029 Uiso 1 1 calc R . . .
H45B H 0.7860 0.4543 0.2221 0.029 Uiso 1 1 calc R . . .
Rh51 Rh 0.54402(2) 0.16096(2) 0.39400(2) 0.00889(4) Uani 1 1 d . . . .
P51 P 0.56044(4) 0.19397(3) 0.48921(2) 0.00775(8) Uani 1 1 d . . . .
N51 N 0.58438(15) 0.28496(9) 0.41384(7) 0.0100(3) Uani 1 1 d . . . .
N52 N 0.59444(15) 0.29848(9) 0.51022(7) 0.0097(3) Uani 1 1 d . . . .
C51 C 0.59822(17) 0.32945(11) 0.46681(8) 0.0100(3) Uani 1 1 d . . . .
H51 H 0.613(2) 0.3856(15) 0.4772(11) 0.012 Uiso 1 1 d R . . .
C52 C 0.59643(18) 0.32611(11) 0.37231(8) 0.0104(3) Uani 1 1 d . . . .
C53 C 0.48863(19) 0.34173(12) 0.34416(9) 0.0144(4) Uani 1 1 d . . . .
C54 C 0.5025(2) 0.37996(12) 0.30358(9) 0.0167(4) Uani 1 1 d . . . .
H54 H 0.4307 0.3911 0.2840 0.020 Uiso 1 1 calc R . . .
C55 C 0.6190(2) 0.40191(13) 0.29129(9) 0.0191(4) Uani 1 1 d . . . .
H55 H 0.6268 0.4289 0.2640 0.023 Uiso 1 1 calc R . . .
C56 C 0.7245(2) 0.38470(13) 0.31869(9) 0.0195(4) Uani 1 1 d . . . .
H56 H 0.8042 0.4001 0.3099 0.023 Uiso 1 1 calc R . . .
C57 C 0.71554(18) 0.34508(12) 0.35908(8) 0.0132(3) Uani 1 1 d . . . .
C58 C 0.3588(2) 0.31707(14) 0.35541(10) 0.0211(4) Uani 1 1 d . . . .
H58 H 0.3642 0.2779 0.3768 0.025 Uiso 1 1 calc R . . .
C59 C 0.3114(2) 0.38997(18) 0.39255(12) 0.0359(7) Uani 1 1 d . . . .
H59A H 0.3725 0.4164 0.4268 0.054 Uiso 1 1 calc GR . . .
H59B H 0.2319 0.3732 0.4036 0.054 Uiso 1 1 calc GR . . .
H59C H 0.2992 0.4273 0.3711 0.054 Uiso 1 1 calc GR . . .
C60 C 0.2645(2) 0.27750(16) 0.30059(11) 0.0260(5) Uani 1 1 d . . . .
H60A H 0.2471 0.3176 0.2823 0.039 Uiso 1 1 calc GR . . .
H60B H 0.1869 0.2549 0.3102 0.039 Uiso 1 1 calc GR . . .
H60C H 0.2995 0.2348 0.2744 0.039 Uiso 1 1 calc GR . . .
C61 C 0.83129(19) 0.32403(13) 0.38739(9) 0.0173(4) Uani 1 1 d . . . .
H61 H 0.8045 0.2766 0.3993 0.021 Uiso 1 1 calc R . . .
C62 C 0.8918(2) 0.39198(15) 0.44098(11) 0.0254(5) Uani 1 1 d . . . .
H62A H 0.9175 0.4398 0.4308 0.038 Uiso 1 1 calc GR . . .
H62B H 0.9650 0.3761 0.4586 0.038 Uiso 1 1 calc GR . . .
H62C H 0.8317 0.4036 0.4679 0.038 Uiso 1 1 calc GR . . .
C63 C 0.9284(2) 0.30128(16) 0.34747(11) 0.0263(5) Uani 1 1 d . . . .
H63A H 0.8880 0.2611 0.3116 0.039 Uiso 1 1 calc GR . . .
H63B H 0.9936 0.2793 0.3655 0.039 Uiso 1 1 calc GR . . .
H63C H 0.9658 0.3489 0.3397 0.039 Uiso 1 1 calc GR . . .
C64 C 0.59690(18) 0.34941(11) 0.56849(8) 0.0105(3) Uani 1 1 d . . . .
C65 C 0.70811(19) 0.36760(11) 0.60668(8) 0.0128(3) Uani 1 1 d . . . .
C66 C 0.7026(2) 0.40483(13) 0.66428(9) 0.0186(4) Uani 1 1 d . . . .
H66 H 0.7764 0.4164 0.6911 0.022 Uiso 1 1 calc R . . .
C67 C 0.5927(2) 0.42529(13) 0.68327(9) 0.0221(4) Uani 1 1 d . . . .
H67 H 0.5903 0.4486 0.7228 0.026 Uiso 1 1 calc R . . .
C68 C 0.4861(2) 0.41170(13) 0.64426(9) 0.0183(4) Uani 1 1 d . . . .
H68 H 0.4116 0.4284 0.6573 0.022 Uiso 1 1 calc R . . .
C69 C 0.48532(19) 0.37396(11) 0.58616(8) 0.0132(3) Uani 1 1 d . . . .
C70 C 0.83499(18) 0.35565(12) 0.58828(9) 0.0148(4) Uani 1 1 d . . . .
H70 H 0.8219 0.3232 0.5470 0.018 Uiso 1 1 calc R . . .
C71 C 0.9097(2) 0.43738(13) 0.59530(10) 0.0221(4) Uani 1 1 d . . . .
H71A H 0.8612 0.4655 0.5744 0.033 Uiso 1 1 calc GR . . .
H71B H 0.9885 0.4297 0.5802 0.033 Uiso 1 1 calc GR . . .
H71C H 0.9271 0.4691 0.6358 0.033 Uiso 1 1 calc GR . . .
C72 C 0.9096(2) 0.31207(14) 0.62147(10) 0.0209(4) Uani 1 1 d . . . .
H72A H 0.9301 0.3453 0.6616 0.031 Uiso 1 1 calc GR . . .
H72B H 0.9867 0.3017 0.6055 0.031 Uiso 1 1 calc GR . . .
H72C H 0.8599 0.2613 0.6187 0.031 Uiso 1 1 calc GR . . .
C73 C 0.36772(19) 0.36744(12) 0.54534(9) 0.0148(4) Uani 1 1 d . . . .
H73 H 0.3774 0.3322 0.5067 0.018 Uiso 1 1 calc R . . .
C74 C 0.3549(2) 0.45138(14) 0.54219(10) 0.0227(4) Uani 1 1 d . . . .
H74A H 0.3489 0.4872 0.5802 0.034 Uiso 1 1 calc GR . . .
H74B H 0.2795 0.4485 0.5160 0.034 Uiso 1 1 calc GR . . .
H74C H 0.4281 0.4719 0.5283 0.034 Uiso 1 1 calc GR . . .
C75 C 0.2487(2) 0.33353(14) 0.56261(11) 0.0224(4) Uani 1 1 d . . . .
H75A H 0.2592 0.2823 0.5683 0.034 Uiso 1 1 calc GR . . .
H75B H 0.1784 0.3255 0.5325 0.034 Uiso 1 1 calc GR . . .
H75C H 0.2321 0.3711 0.5981 0.034 Uiso 1 1 calc GR . . .
C76 C 0.69596(17) 0.15954(11) 0.51731(8) 0.0105(3) Uani 1 1 d . . . .
C77 C 0.69388(18) 0.11665(11) 0.55595(8) 0.0125(3) Uani 1 1 d . . . .
H77 H 0.6208 0.1094 0.5726 0.015 Uiso 1 1 calc R . . .
C78 C 0.79899(19) 0.08461(12) 0.57005(9) 0.0161(4) Uani 1 1 d . . . .
H78 H 0.7978 0.0561 0.5967 0.019 Uiso 1 1 calc R . . .
C79 C 0.90535(19) 0.09427(13) 0.54535(10) 0.0179(4) Uani 1 1 d . . . .
H79 H 0.9769 0.0725 0.5553 0.021 Uiso 1 1 calc R . . .
C80 C 0.90769(19) 0.13567(13) 0.50609(9) 0.0178(4) Uani 1 1 d . . . .
H80 H 0.9804 0.1420 0.4891 0.021 Uiso 1 1 calc R . . .
C81 C 0.80325(18) 0.16766(12) 0.49199(8) 0.0139(4) Uani 1 1 d . . . .
H81 H 0.8045 0.1954 0.4649 0.017 Uiso 1 1 calc R . . .
C82 C 0.43917(17) 0.17462(11) 0.52897(8) 0.0098(3) Uani 1 1 d . . . .
C83 C 0.45753(17) 0.19572(11) 0.58858(8) 0.0112(3) Uani 1 1 d . . . .
H83 H 0.5348 0.2249 0.6098 0.013 Uiso 1 1 calc R . . .
C84 C 0.36309(18) 0.17405(12) 0.61653(9) 0.0145(4) Uani 1 1 d . . . .
H84 H 0.3752 0.1890 0.6569 0.017 Uiso 1 1 calc R . . .
C85 C 0.25038(19) 0.13026(13) 0.58524(9) 0.0164(4) Uani 1 1 d . . . .
H85 H 0.1867 0.1139 0.6043 0.020 Uiso 1 1 calc R . . .
C86 C 0.23080(18) 0.11050(12) 0.52650(9) 0.0144(4) Uani 1 1 d . . . .
H86 H 0.1536 0.0809 0.5054 0.017 Uiso 1 1 calc R . . .
C87 C 0.32409(17) 0.13384(11) 0.49818(8) 0.0115(3) Uani 1 1 d . . . .
H87 H 0.3094 0.1220 0.4580 0.014 Uiso 1 1 calc R . . .
C88 C 0.4991(2) 0.14135(12) 0.30054(8) 0.0164(4) Uani 1 1 d . . . .
H88 H 0.4910 0.1914 0.2908 0.020 Uiso 1 1 calc R . . .
C89 C 0.6192(2) 0.12844(12) 0.31038(8) 0.0166(4) Uani 1 1 d . . . .
H89 H 0.6826 0.1712 0.3070 0.020 Uiso 1 1 calc R . . .
C90 C 0.6619(2) 0.04724(13) 0.29703(9) 0.0210(4) Uani 1 1 d . . . .
H90A H 0.7448 0.0507 0.2844 0.025 Uiso 1 1 calc R . . .
H90B H 0.6028 0.0084 0.2653 0.025 Uiso 1 1 calc R . . .
C91 C 0.6704(2) 0.01676(13) 0.34847(9) 0.0188(4) Uani 1 1 d . . . .
H91A H 0.6637 -0.0422 0.3345 0.023 Uiso 1 1 calc R . . .
H91B H 0.7535 0.0382 0.3717 0.023 Uiso 1 1 calc R . . .
C92 C 0.5722(2) 0.03931(11) 0.38593(8) 0.0143(4) Uani 1 1 d . . . .
H92 H 0.5876 0.0290 0.4232 0.017 Uiso 1 1 calc R . . .
C93 C 0.4472(2) 0.03972(12) 0.36774(9) 0.0158(4) Uani 1 1 d . . . .
H93 H 0.3900 0.0297 0.3945 0.019 Uiso 1 1 calc R . . .
C94 C 0.3873(2) 0.01124(13) 0.30609(9) 0.0205(4) Uani 1 1 d . . . .
H94A H 0.3010 -0.0151 0.3033 0.025 Uiso 1 1 calc R . . .
H94B H 0.4340 -0.0292 0.2837 0.025 Uiso 1 1 calc R . . .
C95 C 0.3839(2) 0.07891(13) 0.27973(10) 0.0237(5) Uani 1 1 d . . . .
H95A H 0.3753 0.0557 0.2378 0.028 Uiso 1 1 calc R . . .
H95B H 0.3096 0.1050 0.2890 0.028 Uiso 1 1 calc R . . .
C101 C 0.8272(3) 0.8123(2) 0.26909(13) 0.0431(7) Uani 1 1 d . . . .
C102 C 0.8578(3) 0.7528(2) 0.29004(12) 0.0406(7) Uani 1 1 d . . . .
H102 H 0.9328 0.7633 0.3160 0.049 Uiso 1 1 calc R . . .
C103 C 0.7846(3) 0.6765(2) 0.27532(12) 0.0411(7) Uani 1 1 d . . . .
H103 H 0.8095 0.6358 0.2896 0.049 Uiso 1 1 calc R . . .
C104 C 0.6720(4) 0.6649(3) 0.23805(16) 0.0586(11) Uani 1 1 d . . . .
H104 H 0.6186 0.6151 0.2275 0.070 Uiso 1 1 calc R . . .
C105 C 0.6370(4) 0.7246(3) 0.21628(14) 0.0562(11) Uani 1 1 d . . . .
H105 H 0.5608 0.7153 0.1913 0.067 Uiso 1 1 calc R . . .
C106 C 0.7157(3) 0.7985(3) 0.23160(13) 0.0567(11) Uani 1 1 d . . . .
H106 H 0.6932 0.8390 0.2165 0.068 Uiso 1 1 calc R . . .
C107 C 0.9101(4) 0.8899(3) 0.28497(18) 0.0669(12) Uani 1 1 d . . . .
H10D H 0.8971 0.9238 0.3225 0.100 Uiso 1 1 calc GR . . .
H10E H 0.8908 0.9166 0.2566 0.100 Uiso 1 1 calc GR . . .
H10F H 0.9973 0.8808 0.2863 0.100 Uiso 1 1 calc GR . . .
F1 F 0.53310(19) 0.49711(12) 0.12253(10) 0.0574(6) Uani 1 1 d D . . .
F2 F 0.5511(2) 0.37546(12) 0.12998(9) 0.0515(5) Uani 1 1 d D . . .
F3 F 0.3637(2) 0.41080(15) 0.10913(11) 0.0717(7) Uani 1 1 d D . . .
F4 F 0.4679(3) 0.46149(16) 0.19645(8) 0.0733(8) Uani 1 1 d D . . .
B1 B 0.4781(3) 0.43587(18) 0.14012(12) 0.0253(5) Uani 1 1 d D . . .
Cl1 Cl 0.36650(8) 0.80326(5) 0.28026(4) 0.0476(2) Uani 1 1 d D . . .
Cl2 Cl 0.13171(8) 0.70284(6) 0.22566(4) 0.0546(2) Uani 1 1 d D . . .
C99A C 0.2909(4) 0.7124(2) 0.23284(17) 0.0375(10) Uani 0.760(6) 1 d D P A 1
H99A H 0.3169 0.7060 0.1950 0.045 Uiso 0.760(6) 1 calc R P A 1
H99B H 0.3181 0.6687 0.2459 0.045 Uiso 0.760(6) 1 calc R P A 1
C99B C 0.2110(9) 0.7916(6) 0.2698(5) 0.036(3) Uani 0.240(6) 1 d D P A 2
H99C H 0.1858 0.8341 0.2548 0.044 Uiso 0.240(6) 1 calc R P A 2
H99D H 0.1825 0.8012 0.3074 0.044 Uiso 0.240(6) 1 calc R P A 2
F51 F 0.1559(2) 0.17268(14) 0.39079(10) 0.0713(7) Uani 1 1 d D . . .
F52 F 0.0792(2) 0.05325(11) 0.39848(8) 0.0509(5) Uani 1 1 d D . . .
F53 F -0.04794(16) 0.12480(12) 0.36406(9) 0.0474(5) Uani 1 1 d D . . .
F54 F 0.0910(2) 0.06592(15) 0.31159(8) 0.0664(7) Uani 1 1 d D . . .
B51 B 0.0693(3) 0.10374(19) 0.36638(12) 0.0295(6) Uani 1 1 d D . . .

loop_
_atom_site_aniso_label
_atom_site_aniso_U_11
_atom_site_aniso_U_22
_atom_site_aniso_U_33
_atom_site_aniso_U_23
_atom_site_aniso_U_13
_atom_site_aniso_U_12
Rh1 0.01077(7) 0.00839(7) 0.00591(6) 0.00241(5) 0.00112(5) 0.00020(5)
P1 0.00811(19) 0.0092(2) 0.00656(19) 0.00258(16) 0.00156(15) 0.00000(15)
N1 0.0134(7) 0.0107(7) 0.0077(7) 0.0045(6) 0.0017(6) 0.0010(6)
N2 0.0129(7) 0.0093(7) 0.0062(7) 0.0023(5) 0.0016(5) 0.0002(5)
C1 0.0102(8) 0.0102(8) 0.0107(8) 0.0041(6) 0.0024(6) 0.0011(6)
C2 0.0181(9) 0.0097(8) 0.0065(7) 0.0040(6) 0.0010(7) 0.0010(7)
C3 0.0194(9) 0.0146(9) 0.0124(9) 0.0065(7) 0.0043(7) 0.0028(7)
C4 0.0265(11) 0.0218(10) 0.0164(10) 0.0116(8) 0.0098(8) 0.0054(8)
C5 0.0355(12) 0.0209(10) 0.0141(9) 0.0117(8) 0.0059(9) 0.0078(9)
C6 0.0259(10) 0.0138(9) 0.0127(9) 0.0065(7) -0.0021(8) 0.0034(8)
C7 0.0192(9) 0.0117(8) 0.0125(8) 0.0059(7) 0.0003(7) 0.0015(7)
C8 0.0176(9) 0.0250(11) 0.0196(10) 0.0130(9) 0.0076(8) 0.0041(8)
C9 0.0206(11) 0.0408(15) 0.0256(12) 0.0099(11) 0.0025(9) -0.0013(10)
C10 0.0256(12) 0.0370(14) 0.0300(13) 0.0167(11) 0.0156(10) 0.0126(10)
C11 0.0179(9) 0.0199(10) 0.0167(9) 0.0085(8) 0.0014(8) 0.0036(8)
C12 0.0220(11) 0.0239(11) 0.0298(12) 0.0119(10) 0.0031(9) 0.0011(9)
C13 0.0253(11) 0.0266(12) 0.0306(13) 0.0118(10) 0.0081(10) 0.0103(9)
C14 0.0160(8) 0.0102(8) 0.0070(8) 0.0020(6) 0.0029(6) 0.0004(6)
C15 0.0157(9) 0.0131(8) 0.0097(8) 0.0031(7) 0.0010(7) -0.0024(7)
C16 0.0227(10) 0.0173(9) 0.0096(8) 0.0019(7) -0.0014(7) -0.0032(8)
C17 0.0283(11) 0.0180(10) 0.0098(9) 0.0007(7) 0.0035(8) -0.0004(8)
C18 0.0226(10) 0.0144(9) 0.0140(9) 0.0026(7) 0.0084(8) 0.0030(7)
C19 0.0177(9) 0.0105(8) 0.0105(8) 0.0029(7) 0.0039(7) 0.0004(7)
C20 0.0129(8) 0.0153(9) 0.0138(9) 0.0040(7) -0.0009(7) -0.0017(7)
C21 0.0174(10) 0.0209(10) 0.0291(12) 0.0096(9) 0.0038(9) -0.0025(8)
C22 0.0206(10) 0.0209(10) 0.0220(11) 0.0073(9) -0.0036(8) 0.0020(8)
C23 0.0152(9) 0.0136(9) 0.0156(9) 0.0035(7) 0.0042(7) 0.0035(7)
C24 0.0278(11) 0.0185(10) 0.0198(10) 0.0075(8) 0.0033(9) 0.0077(8)
C25 0.0149(9) 0.0241(11) 0.0300(12) 0.0105(9) 0.0080(9) 0.0057(8)
C26 0.0100(8) 0.0113(8) 0.0094(8) 0.0033(6) 0.0008(6) 0.0008(6)
C27 0.0111(8) 0.0126(8) 0.0136(8) 0.0056(7) 0.0011(7) 0.0006(6)
C28 0.0143(9) 0.0159(9) 0.0172(9) 0.0090(8) 0.0014(7) 0.0020(7)
C29 0.0125(9) 0.0188(9) 0.0195(10) 0.0074(8) 0.0012(7) 0.0037(7)
C30 0.0117(8) 0.0248(10) 0.0175(10) 0.0094(8) 0.0042(7) 0.0042(7)
C31 0.0120(8) 0.0205(9) 0.0122(9) 0.0086(7) 0.0026(7) 0.0025(7)
C32 0.0099(8) 0.0105(8) 0.0094(8) 0.0034(6) 0.0026(6) 0.0013(6)
C33 0.0123(8) 0.0150(8) 0.0092(8) 0.0046(7) 0.0024(6) 0.0022(7)
C34 0.0170(9) 0.0209(10) 0.0125(9) 0.0084(8) 0.0062(7) 0.0055(7)
C35 0.0139(9) 0.0230(10) 0.0186(10) 0.0090(8) 0.0078(8) 0.0025(7)
C36 0.0096(8) 0.0176(9) 0.0194(10) 0.0046(8) 0.0044(7) -0.0001(7)
C37 0.0100(8) 0.0146(9) 0.0128(8) 0.0034(7) 0.0024(7) 0.0013(6)
C38 0.0389(13) 0.0146(9) 0.0118(9) 0.0060(7) 0.0129(9) 0.0030(9)
C39 0.0416(13) 0.0120(9) 0.0065(8) 0.0025(7) -0.0035(8) 0.0015(9)
C40 0.0376(13) 0.0148(10) 0.0211(11) 0.0003(8) -0.0156(10) 0.0022(9)
C41 0.0233(11) 0.0144(9) 0.0217(11) 0.0012(8) -0.0080(9) -0.0020(8)
C42 0.0184(9) 0.0100(8) 0.0143(9) 0.0008(7) 0.0046(7) -0.0022(7)
C43 0.0213(9) 0.0112(8) 0.0106(8) 0.0051(7) 0.0022(7) 0.0013(7)
C44 0.0218(10) 0.0171(10) 0.0246(11) 0.0067(8) 0.0081(8) 0.0088(8)
C45 0.0360(13) 0.0187(10) 0.0221(11) 0.0063(9) 0.0187(10) 0.0077(9)
Rh51 0.01253(7) 0.00797(7) 0.00602(6) 0.00251(5) 0.00156(5) -0.00003(5)
P51 0.00860(19) 0.0083(2) 0.00658(19) 0.00302(16) 0.00146(15) 0.00032(15)
N51 0.0121(7) 0.0097(7) 0.0095(7) 0.0049(6) 0.0029(6) 0.0010(5)
N52 0.0127(7) 0.0084(7) 0.0070(7) 0.0013(5) 0.0019(5) 0.0002(5)
C51 0.0096(8) 0.0104(8) 0.0109(8) 0.0045(7) 0.0026(6) 0.0008(6)
C52 0.0143(8) 0.0096(8) 0.0088(8) 0.0045(6) 0.0030(6) 0.0017(6)
C53 0.0160(9) 0.0145(9) 0.0145(9) 0.0073(7) 0.0020(7) 0.0024(7)
C54 0.0217(10) 0.0164(9) 0.0144(9) 0.0076(8) 0.0016(8) 0.0061(8)
C55 0.0268(11) 0.0218(10) 0.0163(9) 0.0129(8) 0.0095(8) 0.0092(8)
C56 0.0218(10) 0.0238(10) 0.0210(10) 0.0149(9) 0.0125(8) 0.0068(8)
C57 0.0155(9) 0.0135(8) 0.0140(9) 0.0080(7) 0.0053(7) 0.0028(7)
C58 0.0166(9) 0.0285(11) 0.0229(11) 0.0152(9) 0.0030(8) 0.0032(8)
C59 0.0239(12) 0.0448(16) 0.0286(13) -0.0044(12) 0.0106(10) 0.0019(11)
C60 0.0221(11) 0.0312(12) 0.0244(12) 0.0106(10) -0.0021(9) 0.0026(9)
C61 0.0142(9) 0.0199(10) 0.0221(10) 0.0124(8) 0.0047(8) 0.0018(7)
C62 0.0169(10) 0.0320(13) 0.0264(12) 0.0102(10) 0.0016(9) -0.0007(9)
C63 0.0200(11) 0.0337(13) 0.0326(13) 0.0160(11) 0.0127(10) 0.0112(9)
C64 0.0144(8) 0.0087(8) 0.0070(8) 0.0010(6) 0.0024(6) -0.0005(6)
C65 0.0162(9) 0.0099(8) 0.0103(8) 0.0018(7) 0.0008(7) -0.0015(7)
C66 0.0248(10) 0.0169(9) 0.0098(9) 0.0007(7) -0.0014(8) -0.0015(8)
C67 0.0322(12) 0.0195(10) 0.0104(9) -0.0011(8) 0.0042(8) 0.0022(9)
C68 0.0227(10) 0.0162(9) 0.0152(9) 0.0012(8) 0.0084(8) 0.0045(8)
C69 0.0170(9) 0.0098(8) 0.0132(9) 0.0033(7) 0.0046(7) 0.0021(7)
C70 0.0135(8) 0.0146(9) 0.0140(9) 0.0034(7) -0.0005(7) -0.0018(7)
C71 0.0204(10) 0.0174(10) 0.0255(11) 0.0052(9) 0.0029(9) -0.0047(8)
C72 0.0188(10) 0.0216(10) 0.0197(10) 0.0057(8) -0.0039(8) 0.0014(8)
C73 0.0156(9) 0.0140(9) 0.0154(9) 0.0038(7) 0.0045(7) 0.0045(7)
C74 0.0284(11) 0.0207(10) 0.0220(11) 0.0095(9) 0.0055(9) 0.0073(9)
C75 0.0165(10) 0.0229(11) 0.0323(12) 0.0123(9) 0.0089(9) 0.0070(8)
C76 0.0103(8) 0.0109(8) 0.0103(8) 0.0036(6) 0.0017(6) 0.0018(6)
C77 0.0113(8) 0.0139(8) 0.0142(9) 0.0069(7) 0.0026(7) 0.0022(7)
C78 0.0144(9) 0.0161(9) 0.0213(10) 0.0109(8) 0.0023(7) 0.0036(7)
C79 0.0112(8) 0.0190(10) 0.0246(11) 0.0084(8) 0.0011(8) 0.0042(7)
C80 0.0112(8) 0.0230(10) 0.0219(10) 0.0096(8) 0.0056(7) 0.0033(7)
C81 0.0123(8) 0.0174(9) 0.0135(9) 0.0068(7) 0.0038(7) 0.0020(7)
C82 0.0103(8) 0.0107(8) 0.0095(8) 0.0046(6) 0.0025(6) 0.0011(6)
C83 0.0112(8) 0.0140(8) 0.0092(8) 0.0048(7) 0.0019(6) 0.0019(6)
C84 0.0143(9) 0.0198(9) 0.0124(9) 0.0081(7) 0.0053(7) 0.0037(7)
C85 0.0125(8) 0.0206(10) 0.0198(10) 0.0101(8) 0.0070(7) 0.0028(7)
C86 0.0093(8) 0.0171(9) 0.0167(9) 0.0055(7) 0.0024(7) 0.0013(7)
C87 0.0093(8) 0.0138(8) 0.0116(8) 0.0042(7) 0.0017(6) 0.0021(6)
C88 0.0296(11) 0.0126(9) 0.0063(8) 0.0036(7) -0.0007(7) 0.0014(8)
C89 0.0275(11) 0.0144(9) 0.0102(8) 0.0052(7) 0.0087(8) 0.0037(8)
C90 0.0319(12) 0.0177(10) 0.0172(10) 0.0065(8) 0.0127(9) 0.0085(9)
C91 0.0259(11) 0.0160(9) 0.0176(10) 0.0070(8) 0.0066(8) 0.0080(8)
C92 0.0256(10) 0.0078(8) 0.0098(8) 0.0030(7) 0.0035(7) 0.0018(7)
C93 0.0217(10) 0.0097(8) 0.0135(9) 0.0020(7) 0.0026(7) -0.0029(7)
C94 0.0254(11) 0.0137(9) 0.0171(10) 0.0017(8) -0.0048(8) -0.0033(8)
C95 0.0311(12) 0.0167(10) 0.0175(10) 0.0029(8) -0.0101(9) -0.0006(9)
C101 0.0466(18) 0.054(2) 0.0311(15) 0.0097(14) 0.0217(13) 0.0154(15)
C102 0.0382(15) 0.063(2) 0.0264(13) 0.0148(14) 0.0115(12) 0.0256(15)
C103 0.0447(17) 0.0470(18) 0.0264(14) 0.0031(12) 0.0123(13) 0.0036(14)
C104 0.060(2) 0.063(2) 0.0421(19) -0.0042(17) 0.0269(18) 0.0046(19)
C105 0.047(2) 0.091(3) 0.0258(15) 0.0023(17) 0.0080(14) 0.033(2)
C106 0.052(2) 0.106(3) 0.0249(15) 0.0221(18) 0.0199(14) 0.049(2)
C107 0.073(3) 0.072(3) 0.063(3) 0.020(2) 0.049(2) 0.009(2)
F1 0.0486(11) 0.0547(12) 0.0915(17) 0.0507(12) 0.0208(11) 0.0139(10)
F2 0.0630(13) 0.0482(11) 0.0653(13) 0.0333(10) 0.0346(11) 0.0332(10)
F3 0.0459(12) 0.0783(16) 0.0785(17) 0.0288(14) -0.0373(12) -0.0094(11)
F4 0.117(2) 0.0928(18) 0.0214(9) 0.0182(10) 0.0167(11) 0.0594(16)
B1 0.0227(12) 0.0361(15) 0.0192(12) 0.0123(11) 0.0009(10) 0.0050(11)
Cl1 0.0480(4) 0.0430(4) 0.0448(4) 0.0178(3) -0.0168(4) -0.0104(3)
Cl2 0.0459(4) 0.0541(5) 0.0635(6) 0.0364(4) -0.0237(4) -0.0147(4)
C99A 0.044(2) 0.0306(19) 0.035(2) 0.0075(15) 0.0100(17) -0.0037(16)
C99B 0.047(7) 0.024(5) 0.037(7) 0.010(5) 0.007(5) 0.002(5)
F51 0.0632(14) 0.0723(16) 0.0722(16) 0.0370(13) -0.0271(12) -0.0214(12)
F52 0.0844(15) 0.0420(10) 0.0303(9) 0.0158(8) -0.0064(9) 0.0274(10)
F53 0.0336(9) 0.0579(12) 0.0704(14) 0.0409(11) 0.0182(9) 0.0208(8)
F54 0.0855(17) 0.0939(18) 0.0308(10) 0.0207(11) 0.0210(11) 0.0465(14)
B51 0.0292(14) 0.0391(16) 0.0224(13) 0.0119(12) 0.0007(11) 0.0115(12)

loop_
_atom_type_symbol
_atom_type_description
_atom_type_scat_dispersion_real
_atom_type_scat_dispersion_imag
_atom_type_scat_source
C C 0.0033 0.0016 'International Tables Vol C Tables 4.2.6.8 and 6.1.1.4'
H H 0.0000 0.0000 'International Tables Vol C Tables 4.2.6.8 and 6.1.1.4'
B B 0.0013 0.0007 'International Tables Vol C Tables 4.2.6.8 and 6.1.1.4'
Cl Cl 0.1484 0.1585 'International Tables Vol C Tables 4.2.6.8 and 6.1.1.4'
F F 0.0171 0.0103 'International Tables Vol C Tables 4.2.6.8 and 6.1.1.4'
N N 0.0061 0.0033 'International Tables Vol C Tables 4.2.6.8 and 6.1.1.4'
P P 0.1023 0.0942 'International Tables Vol C Tables 4.2.6.8 and 6.1.1.4'
Rh Rh -1.1178 0.9187 'International Tables Vol C Tables 4.2.6.8 and 6.1.1.4'

loop_
_geom_angle_atom_site_label_1
_geom_angle_atom_site_label_2
_geom_angle_atom_site_label_3
_geom_angle
P1 Rh1 C38 155.12(7)
P1 Rh1 C39 169.15(7)
N1 Rh1 P1 81.42(5)
N1 Rh1 C38 97.48(7)
N1 Rh1 C39 94.20(7)
N1 Rh1 C42 163.79(7)
N1 Rh1 C43 158.74(7)
C39 Rh1 C38 35.06(9)
C42 Rh1 P1 100.95(6)
C42 Rh1 C38 87.04(8)
C42 Rh1 C39 80.55(8)
C43 Rh1 P1 91.59(6)
C43 Rh1 C38 80.49(8)
C43 Rh1 C39 95.86(8)
C43 Rh1 C42 37.37(8)
N2 P1 Rh1 101.83(6)
N2 P1 C26 105.68(8)
N2 P1 C32 104.67(8)
C26 P1 Rh1 111.83(6)
C32 P1 Rh1 124.85(7)
C32 P1 C26 106.18(9)
C1 N1 Rh1 119.16(13)
C1 N1 C2 117.59(16)
C2 N1 Rh1 123.11(12)
C1 N2 P1 114.93(13)
C1 N2 C14 120.40(16)
C14 N2 P1 123.57(12)
N1 C1 N2 122.57(17)
N1 C1 H1 122.1(15)
N2 C1 H1 115.3(15)
C3 C2 N1 118.65(17)
C3 C2 C7 122.46(17)
C7 C2 N1 118.77(17)
C2 C3 C8 121.34(17)
C4 C3 C2 117.34(19)
C4 C3 C8 121.30(18)
C3 C4 H4 119.4
C5 C4 C3 121.2(2)
C5 C4 H4 119.4
C4 C5 H5 119.9
C4 C5 C6 120.21(19)
C6 C5 H5 119.9
C5 C6 H6 119.4
C5 C6 C7 121.2(2)
C7 C6 H6 119.4
C2 C7 C11 120.94(17)
C6 C7 C2 117.35(19)
C6 C7 C11 121.64(19)
C3 C8 H8 107.6
C3 C8 C9 110.70(19)
C3 C8 C10 113.62(19)
C9 C8 H8 107.6
C9 C8 C10 109.5(2)
C10 C8 H8 107.6
C8 C9 H9A 109.5
C8 C9 H9B 109.5
C8 C9 H9C 109.5
H9A C9 H9B 109.5
H9A C9 H9C 109.5
H9B C9 H9C 109.5
C8 C10 H10A 109.5
C8 C10 H10B 109.5
C8 C10 H10C 109.5
H10A C10 H10B 109.5
H10A C10 H10C 109.5
H10B C10 H10C 109.5
C7 C11 H11 106.7
C12 C11 C7 113.70(18)
C12 C11 H11 106.7
C13 C11 C7 112.82(18)
C13 C11 H11 106.7
C13 C11 C12 109.85(19)
C11 C12 H12A 109.5
C11 C12 H12B 109.5
C11 C12 H12C 109.5
H12A C12 H12B 109.5
H12A C12 H12C 109.5
H12B C12 H12C 109.5
C11 C13 H13A 109.5
C11 C13 H13B 109.5
C11 C13 H13C 109.5
H13A C13 H13B 109.5
H13A C13 H13C 109.5
H13B C13 H13C 109.5
C15 C14 N2 119.24(17)
C15 C14 C19 121.91(17)
C19 C14 N2 118.79(17)
C14 C15 C20 123.40(17)
C16 C15 C14 117.70(19)
C16 C15 C20 118.63(18)
C15 C16 H16 119.3
C17 C16 C15 121.4(2)
C17 C16 H16 119.3
C16 C17 H17 120.1
C18 C17 C16 119.75(19)
C18 C17 H17 120.1
C17 C18 H18 119.2
C17 C18 C19 121.5(2)
C19 C18 H18 119.2
C14 C19 C23 123.39(17)
C18 C19 C14 117.50(19)
C18 C19 C23 118.96(18)
C15 C20 H20 108.0
C15 C20 C21 109.63(17)
C15 C20 C22 113.06(17)
C21 C20 H20 108.0
C22 C20 H20 108.0
C22 C20 C21 109.99(18)
C20 C21 H21A 109.5
C20 C21 H21B 109.5
C20 C21 H21C 109.5
H21A C21 H21B 109.5
H21A C21 H21C 109.5
H21B C21 H21C 109.5
C20 C22 H22A 109.5
C20 C22 H22B 109.5
C20 C22 H22C 109.5
H22A C22 H22B 109.5
H22A C22 H22C 109.5
H22B C22 H22C 109.5
C19 C23 H23 108.2
C19 C23 C24 108.76(17)
C19 C23 C25 113.61(18)
C24 C23 H23 108.2
C25 C23 H23 108.2
C25 C23 C24 109.64(17)
C23 C24 H24A 109.5
C23 C24 H24B 109.5
C23 C24 H24C 109.5
H24A C24 H24B 109.5
H24A C24 H24C 109.5
H24B C24 H24C 109.5
C23 C25 H25A 109.5
C23 C25 H25B 109.5
C23 C25 H25C 109.5
H25A C25 H25B 109.5
H25A C25 H25C 109.5
H25B C25 H25C 109.5
C27 C26 P1 124.46(14)
C27 C26 C31 119.22(17)
C31 C26 P1 115.88(14)
C26 C27 H27 120.1
C28 C27 C26 119.79(17)
C28 C27 H27 120.1
C27 C28 H28 119.8
C29 C28 C27 120.47(19)
C29 C28 H28 119.8
C28 C29 H29 120.0
C28 C29 C30 119.95(19)
C30 C29 H29 120.0
C29 C30 H30 120.1
C31 C30 C29 119.88(18)
C31 C30 H30 120.1
C26 C31 H31 119.7
C30 C31 C26 120.62(18)
C30 C31 H31 119.7
C33 C32 P1 123.33(14)
C37 C32 P1 117.02(14)
C37 C32 C33 119.56(17)
C32 C33 H33 120.1
C34 C33 C32 119.85(18)
C34 C33 H33 120.1
C33 C34 H34 119.9
C33 C34 C35 120.20(19)
C35 C34 H34 119.9
C34 C35 H35 120.0
C36 C35 C34 119.94(18)
C36 C35 H35 120.0
C35 C36 H36 119.7
C35 C36 C37 120.50(19)
C37 C36 H36 119.7
C32 C37 H37 120.1
C36 C37 C32 119.82(18)
C36 C37 H37 120.1
Rh1 C38 H38 113.9
C39 C38 Rh1 72.12(12)
C39 C38 H38 113.9
C39 C38 C45 125.0(2)
C45 C38 Rh1 110.44(14)
C45 C38 H38 113.9
Rh1 C39 H39 114.1
C38 C39 Rh1 72.82(12)
C38 C39 H39 114.1
C38 C39 C40 126.4(2)
C40 C39 Rh1 106.42(15)
C40 C39 H39 114.1
C39 C40 H40A 108.9
C39 C40 H40B 108.9
C39 C40 C41 113.28(19)
H40A C40 H40B 107.7
C41 C40 H40A 108.9
C41 C40 H40B 108.9
C40 C41 H41A 108.9
C40 C41 H41B 108.9
H41A C41 H41B 107.7
C42 C41 C40 113.23(18)
C42 C41 H41A 108.9
C42 C41 H41B 108.9
Rh1 C42 H42 113.5
C41 C42 Rh1 113.10(14)
C41 C42 H42 113.5
C43 C42 Rh1 71.10(11)
C43 C42 C41 124.81(19)
C43 C42 H42 113.5
Rh1 C43 H43 114.1
C42 C43 Rh1 71.53(11)
C42 C43 H43 114.1
C42 C43 C44 125.94(19)
C44 C43 Rh1 108.78(13)
C44 C43 H43 114.1
C43 C44 H44A 108.7
C43 C44 H44B 108.7
C43 C44 C45 114.14(18)
H44A C44 H44B 107.6
C45 C44 H44A 108.7
C45 C44 H44B 108.7
C38 C45 C44 112.67(18)
C38 C45 H45A 109.1
C38 C45 H45B 109.1
C44 C45 H45A 109.1
C44 C45 H45B 109.1
H45A C45 H45B 107.8
P51 Rh51 C89 154.09(6)
N51 Rh51 P51 81.78(5)
N51 Rh51 C88 93.06(7)
N51 Rh51 C89 96.97(7)
N51 Rh51 C92 159.41(7)
N51 Rh51 C93 163.06(7)
C88 Rh51 P51 169.52(6)
C88 Rh51 C89 35.35(8)
C92 Rh51 P51 91.66(5)
C92 Rh51 C88 96.19(8)
C92 Rh51 C89 80.47(7)
C93 Rh51 P51 101.20(6)
C93 Rh51 C88 81.16(8)
C93 Rh51 C89 87.54(8)
C93 Rh51 C92 37.47(8)
N52 P51 Rh51 101.70(6)
N52 P51 C76 106.51(9)
N52 P51 C82 104.70(8)
C76 P51 Rh51 110.40(6)
C82 P51 Rh51 126.23(7)
C82 P51 C76 105.68(9)
C51 N51 Rh51 118.90(13)
C51 N51 C52 116.50(16)
C52 N51 Rh51 124.59(12)
C51 N52 P51 114.98(13)
C51 N52 C64 121.31(16)
C64 N52 P51 122.88(12)
N51 C51 N52 122.55(17)
N51 C51 H51 121.2(15)
N52 C51 H51 116.3(15)
C53 C52 N51 119.20(16)
C53 C52 C57 121.99(17)
C57 C52 N51 118.71(17)
C52 C53 C58 122.59(17)
C54 C53 C52 118.09(18)
C54 C53 C58 119.30(19)
C53 C54 H54 119.5
C55 C54 C53 121.1(2)
C55 C54 H54 119.5
C54 C55 H55 119.9
C54 C55 C56 120.18(19)
C56 C55 H55 119.9
C55 C56 H56 119.5
C55 C56 C57 121.06(19)
C57 C56 H56 119.5
C52 C57 C61 121.83(17)
C56 C57 C52 117.53(18)
C56 C57 C61 120.64(18)
C53 C58 H58 108.2
C53 C58 C59 109.4(2)
C53 C58 C60 113.37(19)
C59 C58 H58 108.2
C59 C58 C60 109.3(2)
C60 C58 H58 108.2
C58 C59 H59A 109.5
C58 C59 H59B 109.5
C58 C59 H59C 109.5
H59A C59 H59B 109.5
H59A C59 H59C 109.5
H59B C59 H59C 109.5
C58 C60 H60A 109.5
C58 C60 H60B 109.5
C58 C60 H60C 109.5
H60A C60 H60B 109.5
H60A C60 H60C 109.5
H60B C60 H60C 109.5
C57 C61 H61 107.5
C57 C61 C62 111.48(18)
C57 C61 C63 113.09(18)
C62 C61 H61 107.5
C62 C61 C63 109.40(19)
C63 C61 H61 107.5
C61 C62 H62A 109.5
C61 C62 H62B 109.5
C61 C62 H62C 109.5
H62A C62 H62B 109.5
H62A C62 H62C 109.5
H62B C62 H62C 109.5
C61 C63 H63A 109.5
C61 C63 H63B 109.5
C61 C63 H63C 109.5
H63A C63 H63B 109.5
H63A C63 H63C 109.5
H63B C63 H63C 109.5
C65 C64 N52 119.15(17)
C65 C64 C69 121.67(17)
C69 C64 N52 118.99(17)
C64 C65 C70 123.62(17)
C66 C65 C64 117.74(19)
C66 C65 C70 118.42(18)
C65 C66 H66 119.2
C67 C66 C65 121.6(2)
C67 C66 H66 119.2
C66 C67 H67 120.3
C66 C67 C68 119.5(2)
C68 C67 H67 120.3
C67 C68 H68 119.2
C67 C68 C69 121.6(2)
C69 C68 H68 119.2
C64 C69 C73 123.73(17)
C68 C69 C64 117.64(19)
C68 C69 C73 118.45(18)
C65 C70 H70 108.3
C65 C70 C71 109.19(17)
C65 C70 C72 113.12(17)
C71 C70 H70 108.3
C72 C70 H70 108.3
C72 C70 C71 109.62(18)
C70 C71 H71A 109.5
C70 C71 H71B 109.5
C70 C71 H71C 109.5
H71A C71 H71B 109.5
H71A C71 H71C 109.5
H71B C71 H71C 109.5
C70 C72 H72A 109.5
C70 C72 H72B 109.5
C70 C72 H72C 109.5
H72A C72 H72B 109.5
H72A C72 H72C 109.5
H72B C72 H72C 109.5
C69 C73 H73 108.6
C69 C73 C74 108.12(17)
C69 C73 C75 113.94(18)
C74 C73 H73 108.6
C75 C73 H73 108.6
C75 C73 C74 108.94(17)
C73 C74 H74A 109.5
C73 C74 H74B 109.5
C73 C74 H74C 109.5
H74A C74 H74B 109.5
H74A C74 H74C 109.5
H74B C74 H74C 109.5
C73 C75 H75A 109.5
C73 C75 H75B 109.5
C73 C75 H75C 109.5
H75A C75 H75B 109.5
H75A C75 H75C 109.5
H75B C75 H75C 109.5
C77 C76 P51 124.11(14)
C77 C76 C81 119.18(17)
C81 C76 P51 116.08(14)
C76 C77 H77 120.0
C78 C77 C76 119.97(17)
C78 C77 H77 120.0
C77 C78 H78 119.9
C79 C78 C77 120.20(19)
C79 C78 H78 119.9
C78 C79 H79 119.8
C78 C79 C80 120.30(19)
C80 C79 H79 119.8
C79 C80 H80 120.2
C81 C80 C79 119.63(18)
C81 C80 H80 120.2
C76 C81 H81 119.7
C80 C81 C76 120.68(18)
C80 C81 H81 119.7
C83 C82 P51 122.84(14)
C87 C82 P51 117.51(14)
C87 C82 C83 119.59(17)
C82 C83 H83 119.9
C84 C83 C82 120.10(18)
C84 C83 H83 119.9
C83 C84 H84 120.1
C83 C84 C85 119.87(19)
C85 C84 H84 120.1
C84 C85 H85 119.8
C86 C85 C84 120.32(18)
C86 C85 H85 119.8
C85 C86 H86 119.9
C85 C86 C87 120.16(19)
C87 C86 H86 119.9
C82 C87 H87 120.1
C86 C87 C82 119.85(18)
C86 C87 H87 120.1
Rh51 C88 H88 114.1
C89 C88 Rh51 72.90(12)
C89 C88 H88 114.1
C89 C88 C95 126.98(19)
C95 C88 Rh51 105.84(14)
C95 C88 H88 114.1
Rh51 C89 H89 113.7
C88 C89 Rh51 71.76(12)
C88 C89 H89 113.7
C88 C89 C90 125.3(2)
C90 C89 Rh51 110.99(13)
C90 C89 H89 113.7
C89 C90 H90A 109.1
C89 C90 H90B 109.1
C89 C90 C91 112.50(17)
H90A C90 H90B 107.8
C91 C90 H90A 109.1
C91 C90 H90B 109.1
C90 C91 H91A 108.7
C90 C91 H91B 108.7
H91A C91 H91B 107.6
C92 C91 C90 114.25(18)
C92 C91 H91A 108.7
C92 C91 H91B 108.7
Rh51 C92 H92 114.0
C91 C92 Rh51 109.03(13)
C91 C92 H92 114.0
C93 C92 Rh51 71.11(11)
C93 C92 C91 126.27(19)
C93 C92 H92 114.0
Rh51 C93 H93 113.8
C92 C93 Rh51 71.42(11)
C92 C93 H93 113.8
C92 C93 C94 124.42(19)
C94 C93 Rh51 112.41(14)
C94 C93 H93 113.8
C93 C94 H94A 108.9
C93 C94 H94B 108.9
C93 C94 C95 113.29(17)
H94A C94 H94B 107.7
C95 C94 H94A 108.9
C95 C94 H94B 108.9
C88 C95 C94 112.96(18)
C88 C95 H95A 109.0
C88 C95 H95B 109.0
C94 C95 H95A 109.0
C94 C95 H95B 109.0
H95A C95 H95B 107.8
C102 C101 C106 118.9(4)
C102 C101 C107 121.2(4)
C106 C101 C107 119.9(4)
C101 C102 H102 118.0
C101 C102 C103 124.0(3)
C103 C102 H102 118.0
C102 C103 H103 122.1
C104 C103 C102 115.8(3)
C104 C103 H103 122.1
C103 C104 H104 119.1
C105 C104 C103 121.8(4)
C105 C104 H104 119.1
C104 C105 H105 120.2
C104 C105 C106 119.6(3)
C106 C105 H105 120.2
C101 C106 C105 120.0(4)
C101 C106 H106 120.0
C105 C106 H106 120.0
C101 C107 H10D 109.5
C101 C107 H10E 109.5
C101 C107 H10F 109.5
H10D C107 H10E 109.5
H10D C107 H10F 109.5
H10E C107 H10F 109.5
F2 B1 F1 108.5(2)
F3 B1 F1 106.4(2)
F3 B1 F2 111.5(3)
F3 B1 F4 109.8(3)
F4 B1 F1 111.8(3)
F4 B1 F2 108.9(2)
Cl1 C99A H99A 108.7
Cl1 C99A H99B 108.7
Cl2 C99A Cl1 114.1(2)
Cl2 C99A H99A 108.7
Cl2 C99A H99B 108.7
H99A C99A H99B 107.6
Cl1 C99B Cl2 118.5(7)
Cl1 C99B H99C 107.7
Cl1 C99B H99D 107.7
Cl2 C99B H99C 107.7
Cl2 C99B H99D 107.7
H99C C99B H99D 107.1
F52 B51 F51 109.9(2)
F52 B51 F54 109.8(2)
F53 B51 F51 108.7(3)
F53 B51 F52 110.1(2)
F53 B51 F54 109.0(2)
F54 B51 F51 109.3(3)

loop_
_geom_bond_atom_site_label_1
_geom_bond_atom_site_label_2
_geom_bond_distance
Rh1 P1 2.2487(10)
Rh1 N1 2.0981(18)
Rh1 C38 2.262(2)
Rh1 C39 2.253(2)
Rh1 C42 2.169(2)
Rh1 C43 2.164(2)
P1 N2 1.7555(17)
P1 C26 1.813(2)
P1 C32 1.8003(19)
N1 C1 1.293(2)
N1 C2 1.439(2)
N2 C1 1.355(2)
N2 C14 1.449(2)
C1 H1 0.95(3)
C2 C3 1.401(3)
C2 C7 1.408(3)
C3 C4 1.398(3)
C3 C8 1.518(3)
C4 H4 0.9500
C4 C5 1.381(3)
C5 H5 0.9500
C5 C6 1.383(3)
C6 H6 0.9500
C6 C7 1.394(3)
C7 C11 1.533(3)
C8 H8 1.0000
C8 C9 1.531(4)
C8 C10 1.535(3)
C9 H9A 0.9800
C9 H9B 0.9800
C9 H9C 0.9800
C10 H10A 0.9800
C10 H10B 0.9800
C10 H10C 0.9800
C11 H11 1.0000
C11 C12 1.526(3)
C11 C13 1.525(3)
C12 H12A 0.9800
C12 H12B 0.9800
C12 H12C 0.9800
C13 H13A 0.9800
C13 H13B 0.9800
C13 H13C 0.9800
C14 C15 1.403(3)
C14 C19 1.409(3)
C15 C16 1.396(3)
C15 C20 1.518(3)
C16 H16 0.9500
C16 C17 1.383(3)
C17 H17 0.9500
C17 C18 1.383(3)
C18 H18 0.9500
C18 C19 1.395(3)
C19 C23 1.518(3)
C20 H20 1.0000
C20 C21 1.535(3)
C20 C22 1.530(3)
C21 H21A 0.9800
C21 H21B 0.9800
C21 H21C 0.9800
C22 H22A 0.9800
C22 H22B 0.9800
C22 H22C 0.9800
C23 H23 1.0000
C23 C24 1.535(3)
C23 C25 1.531(3)
C24 H24A 0.9800
C24 H24B 0.9800
C24 H24C 0.9800
C25 H25A 0.9800
C25 H25B 0.9800
C25 H25C 0.9800
C26 C27 1.397(3)
C26 C31 1.402(3)
C27 H27 0.9500
C27 C28 1.396(3)
C28 H28 0.9500
C28 C29 1.386(3)
C29 H29 0.9500
C29 C30 1.393(3)
C30 H30 0.9500
C30 C31 1.384(3)
C31 H31 0.9500
C32 C33 1.405(3)
C32 C37 1.396(3)
C33 H33 0.9500
C33 C34 1.389(3)
C34 H34 0.9500
C34 C35 1.394(3)
C35 H35 0.9500
C35 C36 1.382(3)
C36 H36 0.9500
C36 C37 1.394(3)
C37 H37 0.9500
C38 H38 1.0000
C38 C39 1.360(4)
C38 C45 1.515(3)
C39 H39 1.0000
C39 C40 1.514(3)
C40 H40A 0.9900
C40 H40B 0.9900
C40 C41 1.533(3)
C41 H41A 0.9900
C41 H41B 0.9900
C41 C42 1.516(3)
C42 H42 1.0000
C42 C43 1.388(3)
C43 H43 1.0000
C43 C44 1.502(3)
C44 H44A 0.9900
C44 H44B 0.9900
C44 C45 1.530(3)
C45 H45A 0.9900
C45 H45B 0.9900
Rh51 P51 2.2452(10)
Rh51 N51 2.0907(18)
Rh51 C88 2.239(2)
Rh51 C89 2.253(2)
Rh51 C92 2.168(2)
Rh51 C93 2.164(2)
P51 N52 1.7538(17)
P51 C76 1.813(2)
P51 C82 1.7979(19)
N51 C51 1.298(2)
N51 C52 1.446(2)
N52 C51 1.357(2)
N52 C64 1.453(2)
C51 H51 0.94(3)
C52 C53 1.402(3)
C52 C57 1.404(3)
C53 C54 1.391(3)
C53 C58 1.516(3)
C54 H54 0.9500
C54 C55 1.380(3)
C55 H55 0.9500
C55 C56 1.387(3)
C56 H56 0.9500
C56 C57 1.398(3)
C57 C61 1.519(3)
C58 H58 1.0000
C58 C59 1.522(4)
C58 C60 1.542(3)
C59 H59A 0.9800
C59 H59B 0.9800
C59 H59C 0.9800
C60 H60A 0.9800
C60 H60B 0.9800
C60 H60C 0.9800
C61 H61 1.0000
C61 C62 1.528(3)
C61 C63 1.531(3)
C62 H62A 0.9800
C62 H62B 0.9800
C62 H62C 0.9800
C63 H63A 0.9800
C63 H63B 0.9800
C63 H63C 0.9800
C64 C65 1.401(3)
C64 C69 1.406(3)
C65 C66 1.396(3)
C65 C70 1.519(3)
C66 H66 0.9500
C66 C67 1.379(3)
C67 H67 0.9500
C67 C68 1.383(3)
C68 H68 0.9500
C68 C69 1.396(3)
C69 C73 1.521(3)
C70 H70 1.0000
C70 C71 1.536(3)
C70 C72 1.527(3)
C71 H71A 0.9800
C71 H71B 0.9800
C71 H71C 0.9800
C72 H72A 0.9800
C72 H72B 0.9800
C72 H72C 0.9800
C73 H73 1.0000
C73 C74 1.538(3)
C73 C75 1.529(3)
C74 H74A 0.9800
C74 H74B 0.9800
C74 H74C 0.9800
C75 H75A 0.9800
C75 H75B 0.9800
C75 H75C 0.9800
C76 C77 1.399(3)
C76 C81 1.401(3)
C77 H77 0.9500
C77 C78 1.393(3)
C78 H78 0.9500
C78 C79 1.387(3)
C79 H79 0.9500
C79 C80 1.392(3)
C80 H80 0.9500
C80 C81 1.386(3)
C81 H81 0.9500
C82 C83 1.403(3)
C82 C87 1.396(3)
C83 H83 0.9500
C83 C84 1.386(3)
C84 H84 0.9500
C84 C85 1.394(3)
C85 H85 0.9500
C85 C86 1.384(3)
C86 H86 0.9500
C86 C87 1.394(3)
C87 H87 0.9500
C88 H88 1.0000
C88 C89 1.364(3)
C88 C95 1.512(3)
C89 H89 1.0000
C89 C90 1.515(3)
C90 H90A 0.9900
C90 H90B 0.9900
C90 C91 1.534(3)
C91 H91A 0.9900
C91 H91B 0.9900
C91 C92 1.501(3)
C92 H92 1.0000
C92 C93 1.391(3)
C93 H93 1.0000
C93 C94 1.511(3)
C94 H94A 0.9900
C94 H94B 0.9900
C94 C95 1.538(3)
C95 H95A 0.9900
C95 H95B 0.9900
C101 C102 1.371(5)
C101 C106 1.403(5)
C101 C107 1.482(5)
C102 H102 0.9500
C102 C103 1.417(5)
C103 H103 0.9500
C103 C104 1.414(5)
C104 H104 0.9500
C104 C105 1.400(6)
C105 H105 0.9500
C105 C106 1.410(6)
C106 H106 0.9500
C107 H10D 0.9800
C107 H10E 0.9800
C107 H10F 0.9800
F1 B1 1.393(3)
F2 B1 1.383(3)
F3 B1 1.348(3)
F4 B1 1.358(3)
Cl1 C99A 1.739(4)
Cl1 C99B 1.668(10)
Cl2 C99A 1.710(4)
Cl2 C99B 1.699(9)
C99A H99A 0.9900
C99A H99B 0.9900
C99B H99C 0.9900
C99B H99D 0.9900
F51 B51 1.391(4)
F52 B51 1.377(3)
F53 B51 1.371(3)
F54 B51 1.384(3)

loop_
_geom_torsion_atom_site_label_1
_geom_torsion_atom_site_label_2
_geom_torsion_atom_site_label_3
_geom_torsion_atom_site_label_4
_geom_torsion
Rh1 P1 N2 C1 -1.78(14)
Rh1 P1 N2 C14 -169.77(14)
Rh1 P1 C26 C27 133.22(15)
Rh1 P1 C26 C31 -39.12(16)
Rh1 P1 C32 C33 -179.68(13)
Rh1 P1 C32 C37 -2.96(18)
Rh1 N1 C1 N2 -3.8(2)
Rh1 N1 C2 C3 87.5(2)
Rh1 N1 C2 C7 -88.61(19)
Rh1 C38 C39 C40 98.0(2)
Rh1 C38 C45 C44 12.9(3)
Rh1 C39 C40 C41 39.9(2)
Rh1 C42 C43 C44 100.21(19)
Rh1 C43 C44 C45 41.0(2)
P1 N2 C1 N1 3.7(2)
P1 N2 C14 C15 -89.9(2)
P1 N2 C14 C19 87.2(2)
P1 C26 C27 C28 -174.63(15)
P1 C26 C31 C30 175.57(16)
P1 C32 C33 C34 174.57(15)
P1 C32 C37 C36 -173.09(15)
N1 C2 C3 C4 -172.96(18)
N1 C2 C3 C8 8.7(3)
N1 C2 C7 C6 171.47(17)
N1 C2 C7 C11 -11.4(3)
N2 P1 C26 C27 -116.80(17)
N2 P1 C26 C31 70.87(16)
N2 P1 C32 C33 64.19(17)
N2 P1 C32 C37 -119.08(15)
N2 C14 C15 C16 171.73(17)
N2 C14 C15 C20 -14.3(3)
N2 C14 C19 C18 -172.87(17)
N2 C14 C19 C23 11.6(3)
C1 N1 C2 C3 -96.8(2)
C1 N1 C2 C7 87.0(2)
C1 N2 C14 C15 102.7(2)
C1 N2 C14 C19 -80.2(2)
C2 N1 C1 N2 -179.58(17)
C2 C3 C4 C5 1.0(3)
C2 C3 C8 C9 84.4(2)
C2 C3 C8 C10 -152.0(2)
C2 C7 C11 C12 80.0(2)
C2 C7 C11 C13 -154.0(2)
C3 C2 C7 C6 -4.5(3)
C3 C2 C7 C11 172.58(19)
C3 C4 C5 C6 -3.4(3)
C4 C3 C8 C9 -93.9(2)
C4 C3 C8 C10 29.7(3)
C4 C5 C6 C7 1.9(3)
C5 C6 C7 C2 2.0(3)
C5 C6 C7 C11 -175.1(2)
C6 C7 C11 C12 -103.0(2)
C6 C7 C11 C13 23.0(3)
C7 C2 C3 C4 3.1(3)
C7 C2 C3 C8 -175.33(19)
C8 C3 C4 C5 179.4(2)
C14 N2 C1 N1 172.07(17)
C14 C15 C16 C17 2.3(3)
C14 C15 C20 C21 -104.3(2)
C14 C15 C20 C22 132.6(2)
C14 C19 C23 C24 102.1(2)
C14 C19 C23 C25 -135.5(2)
C15 C14 C19 C18 4.2(3)
C15 C14 C19 C23 -171.33(18)
C15 C16 C17 C18 1.7(3)
C16 C15 C20 C21 69.7(2)
C16 C15 C20 C22 -53.4(3)
C16 C17 C18 C19 -2.9(3)
C17 C18 C19 C14 0.0(3)
C17 C18 C19 C23 175.73(19)
C18 C19 C23 C24 -73.3(2)
C18 C19 C23 C25 49.1(3)
C19 C14 C15 C16 -5.3(3)
C19 C14 C15 C20 168.71(18)
C20 C15 C16 C17 -172.01(19)
C26 P1 N2 C1 -118.74(14)
C26 P1 N2 C14 73.28(16)
C26 P1 C32 C33 -47.33(18)
C26 P1 C32 C37 129.39(15)
C26 C27 C28 C29 0.4(3)
C27 C26 C31 C30 2.8(3)
C27 C28 C29 C30 1.5(3)
C28 C29 C30 C31 -1.2(3)
C29 C30 C31 C26 -0.9(3)
C31 C26 C27 C28 -2.5(3)
C32 P1 N2 C1 129.39(14)
C32 P1 N2 C14 -38.60(17)
C32 P1 C26 C27 -5.99(19)
C32 P1 C26 C31 -178.32(15)
C32 C33 C34 C35 -1.3(3)
C33 C32 C37 C36 3.8(3)
C33 C34 C35 C36 3.1(3)
C34 C35 C36 C37 -1.3(3)
C35 C36 C37 C32 -2.1(3)
C37 C32 C33 C34 -2.1(3)
C38 C39 C40 C41 -40.6(3)
C39 C38 C45 C44 95.0(3)
C39 C40 C41 C42 -35.7(3)
C40 C41 C42 Rh1 11.8(3)
C40 C41 C42 C43 94.2(3)
C41 C42 C43 Rh1 -105.5(2)
C41 C42 C43 C44 -5.3(3)
C42 C43 C44 C45 -39.4(3)
C43 C44 C45 C38 -36.2(3)
C45 C38 C39 Rh1 -102.8(2)
C45 C38 C39 C40 -4.8(3)
Rh51 P51 N52 C51 1.57(14)
Rh51 P51 N52 C64 171.22(13)
Rh51 P51 C76 C77 -131.07(16)
Rh51 P51 C76 C81 39.81(16)
Rh51 P51 C82 C83 178.63(12)
Rh51 P51 C82 C87 1.35(18)
Rh51 N51 C51 N52 3.8(2)
Rh51 N51 C52 C53 82.6(2)
Rh51 N51 C52 C57 -93.80(19)
Rh51 C88 C89 C90 103.21(19)
Rh51 C88 C95 C94 -41.1(2)
Rh51 C89 C90 C91 -12.6(2)
Rh51 C92 C93 C94 104.91(19)
Rh51 C93 C94 C95 -12.4(2)
P51 N52 C51 N51 -3.5(2)
P51 N52 C64 C65 88.25(19)
P51 N52 C64 C69 -86.9(2)
P51 C76 C77 C78 172.46(16)
P51 C76 C81 C80 -173.18(16)
P51 C82 C83 C84 -175.32(15)
P51 C82 C87 C86 173.82(15)
N51 C52 C53 C54 -178.74(18)
N51 C52 C53 C58 -0.1(3)
N51 C52 C57 C56 179.86(18)
N51 C52 C57 C61 -0.4(3)
N52 P51 C76 C77 119.30(17)
N52 P51 C76 C81 -69.81(16)
N52 P51 C82 C83 -64.50(17)
N52 P51 C82 C87 118.22(15)
N52 C64 C65 C66 -169.24(17)
N52 C64 C65 C70 16.3(3)
N52 C64 C69 C68 169.84(17)
N52 C64 C69 C73 -15.0(3)
C51 N51 C52 C53 -96.4(2)
C51 N51 C52 C57 87.2(2)
C51 N52 C64 C65 -102.7(2)
C51 N52 C64 C69 82.1(2)
C52 N51 C51 N52 -177.18(16)
C52 C53 C54 C55 0.0(3)
C52 C53 C58 C59 103.4(2)
C52 C53 C58 C60 -134.4(2)
C52 C57 C61 C62 -91.3(2)
C52 C57 C61 C63 144.9(2)
C53 C52 C57 C56 3.6(3)
C53 C52 C57 C61 -176.64(19)
C53 C54 C55 C56 1.2(3)
C54 C53 C58 C59 -77.9(3)
C54 C53 C58 C60 44.2(3)
C54 C55 C56 C57 0.0(3)
C55 C56 C57 C52 -2.3(3)
C55 C56 C57 C61 177.9(2)
C56 C57 C61 C62 88.4(2)
C56 C57 C61 C63 -35.3(3)
C57 C52 C53 C54 -2.5(3)
C57 C52 C53 C58 176.2(2)
C58 C53 C54 C55 -178.7(2)
C64 N52 C51 N51 -173.36(17)
C64 C65 C66 C67 -1.8(3)
C64 C65 C70 C71 106.1(2)
C64 C65 C70 C72 -131.6(2)
C64 C69 C73 C74 -104.4(2)
C64 C69 C73 C75 134.4(2)
C65 C64 C69 C68 -5.1(3)
C65 C64 C69 C73 170.02(18)
C65 C66 C67 C68 -2.7(3)
C66 C65 C70 C71 -68.4(2)
C66 C65 C70 C72 54.0(2)
C66 C67 C68 C69 3.3(3)
C67 C68 C69 C64 0.5(3)
C67 C68 C69 C73 -174.9(2)
C68 C69 C73 C74 70.8(2)
C68 C69 C73 C75 -50.5(3)
C69 C64 C65 C66 5.7(3)
C69 C64 C65 C70 -168.77(18)
C70 C65 C66 C67 173.0(2)
C76 P51 N52 C51 117.20(14)
C76 P51 N52 C64 -73.15(16)
C76 P51 C82 C83 47.76(18)
C76 P51 C82 C87 -129.52(15)
C76 C77 C78 C79 -0.8(3)
C77 C76 C81 C80 -1.8(3)
C77 C78 C79 C80 -0.3(3)
C78 C79 C80 C81 0.4(3)
C79 C80 C81 C76 0.7(3)
C81 C76 C77 C78 1.8(3)
C82 P51 N52 C51 -131.13(14)
C82 P51 N52 C64 38.51(17)
C82 P51 C76 C77 8.32(19)
C82 P51 C76 C81 179.21(15)
C82 C83 C84 C85 0.9(3)
C83 C82 C87 C86 -3.6(3)
C83 C84 C85 C86 -2.1(3)
C84 C85 C86 C87 0.4(3)
C85 C86 C87 C82 2.4(3)
C87 C82 C83 C84 1.9(3)
C88 C89 C90 C91 -94.6(3)
C89 C88 C95 C94 39.2(3)
C89 C90 C91 C92 35.2(3)
C90 C91 C92 Rh51 -39.9(2)
C90 C91 C92 C93 40.2(3)
C91 C92 C93 Rh51 -100.16(19)
C91 C92 C93 C94 4.7(3)
C92 C93 C94 C95 -94.6(3)
C93 C94 C95 C88 37.0(3)
C95 C88 C89 Rh51 -97.2(2)
C95 C88 C89 C90 6.0(3)
C101 C102 C103 C104 -2.1(4)
C102 C101 C106 C105 0.3(4)
C102 C103 C104 C105 1.3(4)
C103 C104 C105 C106 0.1(5)
C104 C105 C106 C101 -0.9(4)
C106 C101 C102 C103 1.3(4)
C107 C101 C102 C103 -178.2(3)
C107 C101 C106 C105 179.7(3)
